data_7038233
loop_
_publ_author_name
'Shi, Jing'
'Hu, Bowen'
'Gong, Dawei'
'Shang, Shu'
'Hou, Guangfeng'
'Chen, Dafa'

_publ_section_title
;
 Ruthenium complexes bearing an unsymmetrical pincer ligand with a
 2-hydroxypyridylmethylene fragment: active catalysts for transfer
 hydrogenation of ketones.
;
_journal_issue 11
_journal_name_full 'Dalton transactions (Cambridge, England : 2003)'
_journal_page_first 4828
_journal_page_last 4834
_journal_paper_doi 10.1039/c6dt00034g
_journal_volume 45
_journal_year 2016
_chemical_formula_moiety 'C52 H44 N3 O2 P2 Ru, F6 P'
_chemical_formula_sum 'C52 H44 F6 N3 O2 P3 Ru'
_chemical_formula_weight 1050.88
_chemical_name_systematic '[(HO-C5H3N-CH2-C5H3N-C5H4N)Ru(PPh3)2OH][PF6]'
_space_group_IT_number 14
_symmetry_cell_setting monoclinic
_symmetry_space_group_name_Hall '-P 2ybc'
_symmetry_space_group_name_H-M 'P 1 21/c 1'
_atom_sites_solution_hydrogens geom
_atom_sites_solution_primary direct
_atom_sites_solution_secondary difmap
_audit_creation_method SHELXL-97
_audit_update_record
;
2016-01-31 deposited with the CCDC.
2016-02-02 downloaded from the CCDC.
;
_cell_angle_alpha 90.00
_cell_angle_beta 96.784(11)
_cell_angle_gamma 90.00
_cell_formula_units_Z 4
_cell_length_a 11.597(11)
_cell_length_b 26.18(2)
_cell_length_c 19.079(18)
_cell_measurement_reflns_used 8103
_cell_measurement_temperature 296(2)
_cell_measurement_theta_max 25.61
_cell_measurement_theta_min 2.29
_cell_volume 5752(9)
_computing_cell_refinement 'Bruker SMART'
_computing_data_collection 'Bruker SMART'
_computing_data_reduction 'Bruker SAINT'
_computing_molecular_graphics 'Bruker SHELXTL'
_computing_publication_material 'Bruker SHELXTL'
_computing_structure_refinement 'SHELXL-97 (Sheldrick, 1997)'
_computing_structure_solution 'SHELXS-97 (Sheldrick, 1990)'
_diffrn_ambient_temperature 296(2)
_diffrn_measured_fraction_theta_full 0.985
_diffrn_measured_fraction_theta_max 0.985
_diffrn_measurement_device_type 'CCD area detector'
_diffrn_measurement_method 'phi and omega scans'
_diffrn_radiation_monochromator graphite
_diffrn_radiation_source 'fine-focus sealed tube'
_diffrn_radiation_type MoK\a
_diffrn_radiation_wavelength 0.71073
_diffrn_reflns_av_R_equivalents 0.1091
_diffrn_reflns_av_unetI/netI 0.1163
_diffrn_reflns_limit_h_max 13
_diffrn_reflns_limit_h_min -13
_diffrn_reflns_limit_k_max 31
_diffrn_reflns_limit_k_min -30
_diffrn_reflns_limit_l_max 22
_diffrn_reflns_limit_l_min -22
_diffrn_reflns_number 35318
_diffrn_reflns_theta_full 25.00
_diffrn_reflns_theta_max 25.00
_diffrn_reflns_theta_min 2.29
_exptl_absorpt_coefficient_mu 0.412
_exptl_absorpt_correction_type none
_exptl_absorpt_process_details none
_exptl_crystal_colour red
_exptl_crystal_density_diffrn 1.214
_exptl_crystal_density_method 'not measured'
_exptl_crystal_description block
_exptl_crystal_F_000 2144
_exptl_crystal_size_max 0.10
_exptl_crystal_size_mid 0.08
_exptl_crystal_size_min 0.08
_platon_squeeze_details
;
?
;
_refine_diff_density_max 1.262
_refine_diff_density_min -1.162
_refine_diff_density_rms 0.116
_refine_ls_extinction_method none
_refine_ls_goodness_of_fit_ref 1.133
_refine_ls_hydrogen_treatment mixed
_refine_ls_matrix_type full
_refine_ls_number_parameters 604
_refine_ls_number_reflns 9968
_refine_ls_number_restraints 61
_refine_ls_restrained_S_all 1.140
_refine_ls_R_factor_all 0.1457
_refine_ls_R_factor_gt 0.0968
_refine_ls_shift/su_max 0.001
_refine_ls_shift/su_mean 0.000
_refine_ls_structure_factor_coef Fsqd
_refine_ls_weighting_details 'calc w=1/[\s^2^(Fo^2^)+(0.1063P)^2^+0.0000P] where P=(Fo^2^+2Fc^2^)/3'
_refine_ls_weighting_scheme calc
_refine_ls_wR_factor_gt 0.2260
_refine_ls_wR_factor_ref 0.2453
_reflns_number_gt 5472
_reflns_number_total 9968
_reflns_threshold_expression >2sigma(I)
_cod_data_source_file c6dt00034g2.cif
_cod_data_source_block 1p
_cod_depositor_comments 'Adding full bibliography for 7038233.cif.'
_cod_original_sg_symbol_H-M 'P 21/c'
_cod_database_code 7038233

loop_
_symmetry_equiv_pos_as_xyz
'x, y, z'
'-x, y+1/2, -z+1/2'
'-x, -y, -z'
'x, -y-1/2, z-1/2'

loop_
_atom_site_label
_atom_site_type_symbol
_atom_site_fract_x
_atom_site_fract_y
_atom_site_fract_z
_atom_site_U_iso_or_equiv
_atom_site_adp_type
_atom_site_occupancy
_atom_site_symmetry_multiplicity
_atom_site_calc_flag
_atom_site_refinement_flags
C1 C 0.6923(7) 0.1554(3) 0.5928(5) 0.072(2) Uani 1 1 d .
H1A H 0.6910 0.1507 0.5444 0.086 Uiso 1 1 calc R
C2 C 0.6947(9) 0.1131(3) 0.6346(6) 0.089(3) Uani 1 1 d U
H2A H 0.6924 0.0805 0.6151 0.106 Uiso 1 1 calc R
C3 C 0.7005(9) 0.1200(4) 0.7059(6) 0.097(3) Uani 1 1 d U
H3A H 0.7070 0.0918 0.7359 0.117 Uiso 1 1 calc R
C4 C 0.6965(7) 0.1699(4) 0.7344(5) 0.072(2) Uani 1 1 d .
H4A H 0.6975 0.1754 0.7826 0.086 Uiso 1 1 calc R
C5 C 0.6910(7) 0.2103(3) 0.6869(4) 0.060(2) Uani 1 1 d .
C6 C 0.6843(6) 0.2643(3) 0.7095(4) 0.057(2) Uani 1 1 d .
C7 C 0.6812(7) 0.2783(4) 0.7795(4) 0.071(2) Uani 1 1 d .
H7A H 0.6763 0.2539 0.8143 0.085 Uiso 1 1 calc R
C8 C 0.6856(8) 0.3302(4) 0.7959(5) 0.083(3) Uani 1 1 d .
H8A H 0.6867 0.3408 0.8425 0.100 Uiso 1 1 calc R
C9 C 0.6884(8) 0.3658(3) 0.7430(5) 0.074(2) Uani 1 1 d .
H9A H 0.6870 0.4005 0.7533 0.089 Uiso 1 1 calc R
C10 C 0.6933(6) 0.3492(3) 0.6734(4) 0.0570(19) Uani 1 1 d .
C11 C 0.7235(8) 0.3866(3) 0.6194(4) 0.070(2) Uani 1 1 d .
H11A H 0.8057 0.3822 0.6160 0.084 Uiso 1 1 calc R
H11B H 0.7146 0.4202 0.6393 0.084 Uiso 1 1 calc R
C12 C 0.6641(7) 0.3884(3) 0.5444(4) 0.0569(19) Uani 1 1 d .
C13 C 0.6342(8) 0.4350(3) 0.5169(5) 0.080(3) Uani 1 1 d .
H13A H 0.6445 0.4645 0.5442 0.095 Uiso 1 1 calc R
C14 C 0.5868(8) 0.4372(4) 0.4453(5) 0.083(3) Uani 1 1 d .
H14A H 0.5647 0.4683 0.4241 0.100 Uiso 1 1 calc R
C15 C 0.5744(9) 0.3930(4) 0.4082(5) 0.085(3) Uani 1 1 d .
H15A H 0.5430 0.3937 0.3610 0.102 Uiso 1 1 calc R
C16 C 0.6072(7) 0.3477(3) 0.4390(4) 0.060(2) Uani 1 1 d .
C17 C 0.9525(8) 0.2097(4) 0.5625(5) 0.080(2) Uani 1 1 d U
C18 C 1.0392(9) 0.1972(4) 0.6179(6) 0.108(3) Uani 1 1 d U
H18A H 1.0680 0.2229 0.6489 0.129 Uiso 1 1 calc R
C19 C 1.0833(13) 0.1480(5) 0.6279(8) 0.137(4) Uani 1 1 d U
H19A H 1.1421 0.1402 0.6638 0.164 Uiso 1 1 calc R
C20 C 1.0363(13) 0.1131(5) 0.5832(8) 0.133(4) Uani 1 1 d U
H20A H 1.0600 0.0795 0.5921 0.159 Uiso 1 1 calc R
C21 C 0.9541(11) 0.1212(5) 0.5234(8) 0.125(3) Uani 1 1 d U
H21A H 0.9300 0.0959 0.4907 0.150 Uiso 1 1 calc R
C22 C 0.9124(10) 0.1720(4) 0.5189(7) 0.111(3) Uani 1 1 d U
H22A H 0.8532 0.1797 0.4833 0.133 Uiso 1 1 calc R
C23 C 0.9804(6) 0.3109(3) 0.6183(4) 0.065(2) Uani 1 1 d U
C24 C 0.9659(7) 0.3085(4) 0.6902(5) 0.080(3) Uani 1 1 d U
H24A H 0.9083 0.2872 0.7038 0.096 Uiso 1 1 calc R
C25 C 1.0322(9) 0.3358(4) 0.7415(5) 0.099(3) Uani 1 1 d U
H25A H 1.0214 0.3328 0.7889 0.118 Uiso 1 1 calc R
C26 C 1.1122(9) 0.3668(5) 0.7208(6) 0.109(4) Uani 1 1 d U
H26A H 1.1559 0.3866 0.7547 0.131 Uiso 1 1 calc R
C27 C 1.1331(9) 0.3710(4) 0.6536(6) 0.108(4) Uani 1 1 d .
H27A H 1.1921 0.3922 0.6417 0.129 Uiso 1 1 calc R
C28 C 1.0652(8) 0.3432(4) 0.6015(5) 0.083(3) Uani 1 1 d .
H28A H 1.0780 0.3468 0.5546 0.100 Uiso 1 1 calc R
C29 C 0.9257(7) 0.2965(3) 0.4685(4) 0.062(2) Uani 1 1 d D
C30 C 0.9814(9) 0.2693(4) 0.4229(5) 0.085(3) Uani 1 1 d U
H30A H 1.0084 0.2370 0.4369 0.102 Uiso 1 1 calc R
C31 C 1.0004(10) 0.2860(5) 0.3579(5) 0.101(3) Uani 1 1 d U
H31A H 1.0363 0.2648 0.3279 0.121 Uiso 1 1 calc R
C32 C 0.9669(11) 0.3338(5) 0.3371(6) 0.105(3) Uani 1 1 d U
H32A H 0.9797 0.3455 0.2927 0.126 Uiso 1 1 calc R
C33 C 0.9154(9) 0.3639(5) 0.3804(6) 0.100(3) Uani 1 1 d .
H33A H 0.8939 0.3970 0.3669 0.119 Uiso 1 1 calc R
C34 C 0.8941(7) 0.3452(4) 0.4464(5) 0.087(3) Uani 1 1 d D
H34A H 0.8575 0.3662 0.4762 0.105 Uiso 1 1 calc R
C35 C 0.4011(7) 0.2093(3) 0.4925(4) 0.059(2) Uani 1 1 d .
C36 C 0.4624(7) 0.1826(3) 0.4454(4) 0.075(2) Uani 1 1 d .
H36A H 0.5397 0.1910 0.4427 0.090 Uiso 1 1 calc R
C37 C 0.4113(9) 0.1437(4) 0.4021(5) 0.084(3) Uani 1 1 d .
H37A H 0.4533 0.1260 0.3714 0.100 Uiso 1 1 calc R
C38 C 0.2961(10) 0.1327(4) 0.4069(5) 0.096(3) Uani 1 1 d U
H38A H 0.2590 0.1075 0.3782 0.115 Uiso 1 1 calc R
C39 C 0.2348(9) 0.1586(4) 0.4540(6) 0.099(3) Uani 1 1 d U
H39A H 0.1579 0.1501 0.4574 0.119 Uiso 1 1 calc R
C40 C 0.2873(8) 0.1967(3) 0.4954(5) 0.076(2) Uani 1 1 d .
H40A H 0.2448 0.2143 0.5261 0.091 Uiso 1 1 calc R
C41 C 0.4199(6) 0.2409(3) 0.6343(4) 0.0547(19) Uani 1 1 d U
C42 C 0.4261(7) 0.1893(4) 0.6517(4) 0.074(2) Uani 1 1 d U
H42A H 0.4497 0.1654 0.6202 0.089 Uiso 1 1 calc R
C43 C 0.3960(9) 0.1739(5) 0.7175(6) 0.107(4) Uani 1 1 d .
H43A H 0.4017 0.1396 0.7300 0.128 Uiso 1 1 calc R
C44 C 0.3591(10) 0.2075(5) 0.7627(6) 0.106(3) Uani 1 1 d U
H44A H 0.3374 0.1958 0.8052 0.127 Uiso 1 1 calc R
C45 C 0.3527(11) 0.2571(5) 0.7487(6) 0.114(4) Uani 1 1 d U
H45A H 0.3302 0.2800 0.7818 0.136 Uiso 1 1 calc R
C46 C 0.3806(9) 0.2747(4) 0.6823(4) 0.085(3) Uani 1 1 d U
H46A H 0.3725 0.3091 0.6709 0.102 Uiso 1 1 calc R
C47 C 0.3869(6) 0.3171(3) 0.5215(4) 0.0517(18) Uani 1 1 d .
C48 C 0.4045(7) 0.3632(3) 0.5593(4) 0.065(2) Uani 1 1 d .
H48A H 0.4568 0.3640 0.6002 0.078 Uiso 1 1 calc R
C49 C 0.3463(9) 0.4071(3) 0.5371(5) 0.082(3) Uani 1 1 d U
H49A H 0.3583 0.4369 0.5636 0.099 Uiso 1 1 calc R
C50 C 0.2700(9) 0.4072(4) 0.4756(6) 0.092(3) Uani 1 1 d U
H50A H 0.2300 0.4367 0.4604 0.110 Uiso 1 1 calc R
C51 C 0.2552(8) 0.3636(4) 0.4384(5) 0.088(3) Uani 1 1 d .
H51A H 0.2055 0.3641 0.3964 0.105 Uiso 1 1 calc R
C52 C 0.3085(7) 0.3188(3) 0.4586(4) 0.069(2) Uani 1 1 d .
H52A H 0.2937 0.2895 0.4314 0.082 Uiso 1 1 calc R
F1 F 0.3875(7) 0.4175(2) 0.7347(4) 0.149(3) Uani 1 1 d .
F2 F 0.5051(6) 0.4652(3) 0.6784(3) 0.125(2) Uani 1 1 d .
F3 F 0.5321(6) 0.4559(2) 0.7981(3) 0.127(2) Uani 1 1 d .
F4 F 0.4730(8) 0.5305(2) 0.7484(4) 0.161(3) Uani 1 1 d .
F5 F 0.3551(7) 0.4836(3) 0.8043(4) 0.156(3) Uani 1 1 d .
F6 F 0.3262(7) 0.4923(3) 0.6873(4) 0.156(3) Uani 1 1 d .
N1 N 0.6918(5) 0.2036(2) 0.6170(3) 0.0534(15) Uani 1 1 d .
N2 N 0.6843(5) 0.2991(2) 0.6579(3) 0.0478(14) Uani 1 1 d .
N3 N 0.6507(5) 0.3436(2) 0.5080(3) 0.0524(15) Uani 1 1 d .
O1 O 0.5925(5) 0.3053(2) 0.4001(3) 0.0780(17) Uani 1 1 d .
H1B H 0.6269 0.2815 0.4213 0.117 Uiso 1 1 calc R
O1W O 0.6931(4) 0.23334(15) 0.4599(2) 0.0422(10) Uani 1 1 d .
P1 P 0.88661(17) 0.27300(7) 0.55406(11) 0.0543(5) Uani 1 1 d .
P2 P 0.47073(17) 0.26090(7) 0.55023(10) 0.0500(5) Uani 1 1 d .
P3 P 0.4287(3) 0.47410(10) 0.74223(14) 0.0896(8) Uani 1 1 d .
Ru1 Ru 0.68052(5) 0.27056(2) 0.55810(3) 0.0485(2) Uani 1 1 d .

loop_
_atom_site_aniso_label
_atom_site_aniso_U_11
_atom_site_aniso_U_22
_atom_site_aniso_U_33
_atom_site_aniso_U_23
_atom_site_aniso_U_13
_atom_site_aniso_U_12
C1 0.065(6) 0.081(6) 0.071(6) -0.007(5) 0.012(5) -0.002(4)
C2 0.094(7) 0.070(6) 0.098(6) 0.014(6) -0.004(6) -0.014(5)
C3 0.103(8) 0.098(8) 0.088(6) 0.038(6) 0.000(6) -0.011(6)
C4 0.066(6) 0.089(6) 0.061(5) 0.025(5) 0.003(4) -0.003(5)
C5 0.039(4) 0.085(6) 0.056(5) -0.002(4) 0.004(4) -0.011(4)
C6 0.031(4) 0.096(6) 0.040(5) 0.012(4) -0.006(3) -0.006(4)
C7 0.066(6) 0.113(7) 0.031(4) 0.011(4) -0.006(4) 0.006(5)
C8 0.081(7) 0.123(8) 0.043(5) -0.012(5) 0.001(5) -0.006(6)
C9 0.080(6) 0.082(6) 0.059(6) -0.011(5) 0.003(5) -0.004(5)
C10 0.047(5) 0.077(5) 0.049(5) 0.001(4) 0.010(4) 0.005(4)
C11 0.082(6) 0.060(5) 0.064(6) -0.003(4) -0.005(5) -0.007(4)
C12 0.065(5) 0.061(5) 0.047(5) 0.003(4) 0.013(4) -0.001(4)
C13 0.093(7) 0.070(6) 0.074(7) -0.001(5) 0.000(5) 0.002(5)
C14 0.087(7) 0.086(7) 0.077(7) 0.021(5) 0.011(6) 0.005(5)
C15 0.109(8) 0.096(7) 0.048(5) 0.018(5) -0.001(5) 0.006(6)
C16 0.059(5) 0.075(5) 0.048(5) 0.006(4) 0.010(4) -0.002(4)
C17 0.062(6) 0.090(6) 0.092(7) 0.008(5) 0.034(5) 0.009(4)
C18 0.083(7) 0.120(6) 0.124(8) 0.050(6) 0.027(5) 0.020(6)
C19 0.122(8) 0.136(7) 0.153(8) 0.032(6) 0.018(6) 0.025(6)
C20 0.129(8) 0.123(6) 0.150(8) 0.025(6) 0.039(6) 0.013(6)
C21 0.115(7) 0.108(5) 0.159(7) -0.005(6) 0.047(6) -0.002(6)
C22 0.099(7) 0.093(5) 0.145(7) 0.002(5) 0.035(5) -0.001(5)
C23 0.036(4) 0.097(6) 0.060(5) 0.009(4) 0.004(4) -0.002(4)
C24 0.042(5) 0.124(7) 0.073(6) 0.019(5) 0.002(4) -0.015(5)
C25 0.075(7) 0.167(10) 0.049(6) 0.002(6) -0.012(5) -0.016(6)
C26 0.057(6) 0.182(11) 0.085(8) -0.023(7) 0.000(6) -0.033(6)
C27 0.080(7) 0.162(10) 0.078(8) -0.008(7) -0.004(6) -0.054(7)
C28 0.063(6) 0.121(7) 0.066(6) 0.012(5) 0.001(5) -0.023(5)
C29 0.057(5) 0.074(5) 0.055(5) -0.010(4) 0.007(4) -0.015(4)
C30 0.085(7) 0.107(7) 0.065(6) -0.018(5) 0.014(5) -0.019(5)
C31 0.096(8) 0.150(8) 0.052(6) -0.040(5) -0.004(5) -0.029(7)
C32 0.096(7) 0.150(7) 0.065(6) 0.005(5) -0.004(5) -0.029(6)
C33 0.071(7) 0.134(9) 0.092(8) 0.045(7) 0.004(6) -0.016(6)
C34 0.062(6) 0.121(8) 0.080(7) 0.037(6) 0.012(5) -0.013(5)
C35 0.059(5) 0.076(5) 0.042(4) 0.000(4) 0.007(4) -0.014(4)
C36 0.051(5) 0.108(7) 0.064(6) -0.016(5) 0.004(4) -0.010(5)
C37 0.083(7) 0.102(7) 0.065(6) -0.030(5) 0.007(5) -0.009(5)
C38 0.102(9) 0.119(8) 0.060(6) -0.012(5) -0.013(5) -0.047(6)
C39 0.079(7) 0.110(8) 0.106(8) -0.016(6) 0.001(6) -0.031(6)
C40 0.063(6) 0.089(6) 0.074(6) -0.019(5) 0.007(5) -0.006(5)
C41 0.036(4) 0.088(5) 0.040(4) 0.001(4) 0.003(3) -0.009(4)
C42 0.055(5) 0.106(6) 0.059(5) 0.013(5) -0.003(4) -0.017(5)
C43 0.086(8) 0.162(10) 0.072(7) 0.042(7) 0.005(6) -0.013(7)
C44 0.093(8) 0.164(9) 0.064(7) 0.021(7) 0.020(6) -0.029(8)
C45 0.123(8) 0.140(7) 0.086(6) -0.002(5) 0.046(6) -0.002(6)
C46 0.083(7) 0.128(7) 0.045(5) -0.001(5) 0.015(5) 0.003(6)
C47 0.038(4) 0.079(5) 0.038(4) 0.000(4) 0.002(3) -0.002(4)
C48 0.053(5) 0.089(6) 0.055(5) -0.006(4) 0.008(4) 0.002(4)
C49 0.088(7) 0.075(6) 0.085(7) -0.010(5) 0.017(5) -0.001(5)
C50 0.080(7) 0.091(7) 0.104(8) 0.025(6) 0.012(5) 0.020(6)
C51 0.081(7) 0.100(8) 0.074(7) 0.014(6) -0.024(5) 0.012(6)
C52 0.055(5) 0.096(6) 0.054(5) -0.002(4) 0.008(4) -0.007(5)
F1 0.182(8) 0.115(5) 0.142(6) -0.004(4) -0.009(5) -0.025(5)
F2 0.122(5) 0.166(6) 0.091(4) 0.011(4) 0.030(4) 0.033(4)
F3 0.136(6) 0.145(5) 0.090(4) -0.004(4) -0.025(4) 0.037(4)
F4 0.204(8) 0.097(5) 0.184(8) 0.000(4) 0.029(6) 0.013(5)
F5 0.188(8) 0.182(6) 0.109(5) 0.026(5) 0.057(5) 0.042(6)
F6 0.121(6) 0.225(7) 0.116(5) 0.055(5) -0.015(4) 0.044(5)
N1 0.034(3) 0.072(4) 0.052(4) 0.005(3) -0.001(3) -0.002(3)
N2 0.045(4) 0.066(4) 0.031(3) 0.006(3) 0.001(3) -0.007(3)
N3 0.048(4) 0.073(4) 0.036(4) 0.002(3) 0.004(3) 0.001(3)
O1 0.104(5) 0.090(4) 0.036(3) 0.005(3) -0.005(3) 0.002(3)
O1W 0.041(3) 0.056(3) 0.029(2) -0.0076(19) 0.006(2) -0.001(2)
P1 0.0406(11) 0.0744(13) 0.0481(12) 0.0030(9) 0.0062(9) -0.0013(9)
P2 0.0414(11) 0.0758(13) 0.0322(10) 0.0001(8) 0.0024(8) -0.0019(9)
P3 0.110(2) 0.0874(19) 0.0699(17) 0.0100(13) 0.0059(16) 0.0156(16)
Ru1 0.0458(4) 0.0652(4) 0.0342(3) 0.0005(3) 0.0029(2) -0.0014(3)

loop_
_atom_type_symbol
_atom_type_description
_atom_type_scat_dispersion_real
_atom_type_scat_dispersion_imag
_atom_type_scat_source
C C 0.0033 0.0016 'International Tables Vol C Tables 4.2.6.8 and 6.1.1.4'
H H 0.0000 0.0000 'International Tables Vol C Tables 4.2.6.8 and 6.1.1.4'
N N 0.0061 0.0033 'International Tables Vol C Tables 4.2.6.8 and 6.1.1.4'
O O 0.0106 0.0060 'International Tables Vol C Tables 4.2.6.8 and 6.1.1.4'
F F 0.0171 0.0103 'International Tables Vol C Tables 4.2.6.8 and 6.1.1.4'
P P 0.1023 0.0942 'International Tables Vol C Tables 4.2.6.8 and 6.1.1.4'
Ru Ru -1.2594 0.8363 'International Tables Vol C Tables 4.2.6.8 and 6.1.1.4'

loop_
_geom_angle_atom_site_label_1
_geom_angle_atom_site_label_2
_geom_angle_atom_site_label_3
_geom_angle
N1 C1 C2 124.3(9)
N1 C1 H1A 117.9
C2 C1 H1A 117.9
C1 C2 C3 118.0(9)
C1 C2 H2A 121.0
C3 C2 H2A 121.0
C2 C3 C4 120.2(9)
C2 C3 H3A 119.9
C4 C3 H3A 119.9
C5 C4 C3 116.9(8)
C5 C4 H4A 121.5
C3 C4 H4A 121.5
N1 C5 C4 122.8(8)
N1 C5 C6 114.8(7)
C4 C5 C6 122.4(8)
N2 C6 C7 121.9(8)
N2 C6 C5 115.4(7)
C7 C6 C5 122.7(7)
C6 C7 C8 118.0(8)
C6 C7 H7A 121.0
C8 C7 H7A 121.0
C9 C8 C7 119.9(8)
C9 C8 H8A 120.1
C7 C8 H8A 120.1
C8 C9 C10 119.4(8)
C8 C9 H9A 120.3
C10 C9 H9A 120.3
N2 C10 C9 119.9(7)
N2 C10 C11 120.4(6)
C9 C10 C11 119.3(7)
C10 C11 C12 123.8(7)
C10 C11 H11A 106.4
C12 C11 H11A 106.4
C10 C11 H11B 106.4
C12 C11 H11B 106.4
H11A C11 H11B 106.5
C13 C12 N3 124.6(7)
C13 C12 C11 117.5(7)
N3 C12 C11 117.8(6)
C12 C13 C14 117.7(8)
C12 C13 H13A 121.2
C14 C13 H13A 121.2
C15 C14 C13 118.4(8)
C15 C14 H14A 120.8
C13 C14 H14A 120.8
C14 C15 C16 120.8(9)
C14 C15 H15A 119.6
C16 C15 H15A 119.6
O1 C16 N3 118.9(7)
O1 C16 C15 118.3(8)
N3 C16 C15 122.8(8)
C22 C17 C18 117.3(10)
C22 C17 P1 120.3(9)
C18 C17 P1 122.1(9)
C19 C18 C17 122.4(13)
C19 C18 H18A 118.8
C17 C18 H18A 118.8
C20 C19 C18 115.8(15)
C20 C19 H19A 122.1
C18 C19 H19A 122.1
C19 C20 C21 127.1(14)
C19 C20 H20A 116.4
C21 C20 H20A 116.4
C20 C21 C22 112.5(13)
C20 C21 H21A 123.8
C22 C21 H21A 123.8
C17 C22 C21 124.5(13)
C17 C22 H22A 117.8
C21 C22 H22A 117.8
C28 C23 C24 115.5(8)
C28 C23 P1 124.5(7)
C24 C23 P1 120.0(6)
C25 C24 C23 123.6(8)
C25 C24 H24A 118.2
C23 C24 H24A 118.2
C26 C25 C24 117.3(9)
C26 C25 H25A 121.3
C24 C25 H25A 121.3
C25 C26 C27 123.2(10)
C25 C26 H26A 118.4
C27 C26 H26A 118.4
C26 C27 C28 119.3(9)
C26 C27 H27A 120.4
C28 C27 H27A 120.4
C23 C28 C27 121.1(9)
C23 C28 H28A 119.4
C27 C28 H28A 119.4
C30 C29 C34 115.0(9)
C30 C29 P1 125.4(7)
C34 C29 P1 119.6(6)
C29 C30 C31 124.1(10)
C29 C30 H30A 117.9
C31 C30 H30A 117.9
C32 C31 C30 119.6(11)
C32 C31 H31A 120.2
C30 C31 H31A 120.2
C33 C32 C31 120.0(11)
C33 C32 H32A 120.0
C31 C32 H32A 120.0
C32 C33 C34 119.2(11)
C32 C33 H33A 120.4
C34 C33 H33A 120.4
C29 C34 C33 122.0(10)
C29 C34 H34A 119.0
C33 C34 H34A 119.0
C40 C35 C36 118.2(7)
C40 C35 P2 120.2(6)
C36 C35 P2 121.6(6)
C35 C36 C37 122.1(8)
C35 C36 H36A 118.9
C37 C36 H36A 118.9
C38 C37 C36 117.4(8)
C38 C37 H37A 121.3
C36 C37 H37A 121.3
C37 C38 C39 120.9(9)
C37 C38 H38A 119.6
C39 C38 H38A 119.6
C40 C39 C38 120.3(9)
C40 C39 H39A 119.9
C38 C39 H39A 119.9
C35 C40 C39 121.1(8)
C35 C40 H40A 119.5
C39 C40 H40A 119.5
C46 C41 C42 118.3(8)
C46 C41 P2 123.8(6)
C42 C41 P2 117.9(6)
C41 C42 C43 118.7(9)
C41 C42 H42A 120.6
C43 C42 H42A 120.6
C44 C43 C42 121.4(11)
C44 C43 H43A 119.3
C42 C43 H43A 119.3
C45 C44 C43 122.0(10)
C45 C44 H44A 119.0
C43 C44 H44A 119.0
C44 C45 C46 118.9(11)
C44 C45 H45A 120.5
C46 C45 H45A 120.5
C41 C46 C45 120.6(10)
C41 C46 H46A 119.7
C45 C46 H46A 119.7
C48 C47 C52 116.5(7)
C48 C47 P2 120.0(6)
C52 C47 P2 123.4(6)
C49 C48 C47 121.5(8)
C49 C48 H48A 119.2
C47 C48 H48A 119.2
C48 C49 C50 120.3(9)
C48 C49 H49A 119.9
C50 C49 H49A 119.9
C51 C50 C49 118.4(9)
C51 C50 H50A 120.8
C49 C50 H50A 120.8
C50 C51 C52 123.9(9)
C50 C51 H51A 118.1
C52 C51 H51A 118.1
C51 C52 C47 119.4(8)
C51 C52 H52A 120.3
C47 C52 H52A 120.3
C1 N1 C5 117.6(7)
C1 N1 Ru1 127.5(6)
C5 N1 Ru1 114.7(5)
C6 N2 C10 120.5(6)
C6 N2 Ru1 115.8(5)
C10 N2 Ru1 123.7(5)
C16 N3 C12 115.7(6)
C16 N3 Ru1 121.6(5)
C12 N3 Ru1 122.4(5)
C16 O1 H1B 109.5
C17 P1 C23 102.9(5)
C17 P1 C29 103.7(4)
C23 P1 C29 102.8(4)
C17 P1 Ru1 112.4(3)
C23 P1 Ru1 120.5(3)
C29 P1 Ru1 112.7(3)
C47 P2 C41 106.1(3)
C47 P2 C35 103.3(4)
C41 P2 C35 98.5(3)
C47 P2 Ru1 115.6(2)
C41 P2 Ru1 113.3(2)
C35 P2 Ru1 118.1(3)
F1 P3 F5 91.8(4)
F1 P3 F4 178.3(5)
F5 P3 F4 89.8(5)
F1 P3 F6 91.6(5)
F5 P3 F6 91.1(4)
F4 P3 F6 88.8(5)
F1 P3 F3 88.5(4)
F5 P3 F3 88.6(4)
F4 P3 F3 91.1(4)
F6 P3 F3 179.7(5)
F1 P3 F2 89.0(4)
F5 P3 F2 179.1(4)
F4 P3 F2 89.3(4)
F6 P3 F2 88.8(4)
F3 P3 F2 91.4(4)
N2 Ru1 N1 79.1(2)
N2 Ru1 O1W 172.3(2)
N1 Ru1 O1W 94.8(2)
N2 Ru1 N3 94.2(2)
N1 Ru1 N3 171.3(2)
O1W Ru1 N3 92.3(2)
N2 Ru1 P1 96.22(16)
N1 Ru1 P1 92.31(16)
O1W Ru1 P1 79.17(13)
N3 Ru1 P1 94.05(16)
N2 Ru1 P2 90.39(16)
N1 Ru1 P2 86.82(16)
O1W Ru1 P2 94.02(13)
N3 Ru1 P2 87.58(16)
P1 Ru1 P2 173.05(7)

loop_
_geom_bond_atom_site_label_1
_geom_bond_atom_site_label_2
_geom_bond_distance
C1 N1 1.343(10)
C1 C2 1.364(11)
C1 H1A 0.9300
C2 C3 1.367(13)
C2 H2A 0.9300
C3 C4 1.420(13)
C3 H3A 0.9300
C4 C5 1.389(11)
C4 H4A 0.9300
C5 N1 1.346(9)
C5 C6 1.482(11)
C6 N2 1.342(9)
C6 C7 1.389(11)
C7 C8 1.394(11)
C7 H7A 0.9300
C8 C9 1.376(12)
C8 H8A 0.9300
C9 C10 1.406(11)
C9 H9A 0.9300
C10 N2 1.346(9)
C10 C11 1.491(10)
C11 C12 1.514(11)
C11 H11A 0.9700
C11 H11B 0.9700
C12 C13 1.357(10)
C12 N3 1.363(9)
C13 C14 1.411(12)
C13 H13A 0.9300
C14 C15 1.357(12)
C14 H14A 0.9300
C15 C16 1.358(11)
C15 H15A 0.9300
C16 O1 1.334(9)
C16 N3 1.358(9)
C17 C22 1.338(14)
C17 C18 1.409(14)
C17 P1 1.824(10)
C18 C19 1.391(15)
C18 H18A 0.9300
C19 C20 1.324(18)
C19 H19A 0.9300
C20 C21 1.414(18)
C20 H20A 0.9300
C21 C22 1.414(14)
C21 H21A 0.9300
C22 H22A 0.9300
C23 C28 1.364(11)
C23 C24 1.402(11)
C23 P1 1.831(8)
C24 C25 1.373(12)
C24 H24A 0.9300
C25 C26 1.327(13)
C25 H25A 0.9300
C26 C27 1.337(13)
C26 H26A 0.9300
C27 C28 1.398(12)
C27 H27A 0.9300
C28 H28A 0.9300
C29 C30 1.347(11)
C29 C34 1.377(8)
C29 P1 1.850(8)
C30 C31 1.357(13)
C30 H30A 0.9300
C31 C32 1.355(14)
C31 H31A 0.9300
C32 C33 1.333(14)
C32 H32A 0.9300
C33 C34 1.401(12)
C33 H33A 0.9300
C34 H34A 0.9300
C35 C40 1.368(11)
C35 C36 1.397(11)
C35 P2 1.866(8)
C36 C37 1.398(11)
C36 H36A 0.9300
C37 C38 1.380(13)
C37 H37A 0.9300
C38 C39 1.387(14)
C38 H38A 0.9300
C39 C40 1.369(12)
C39 H39A 0.9300
C40 H40A 0.9300
C41 C46 1.387(11)
C41 C42 1.392(11)
C41 P2 1.849(7)
C42 C43 1.402(12)
C42 H42A 0.9300
C43 C44 1.337(15)
C43 H43A 0.9300
C44 C45 1.324(15)
C44 H44A 0.9300
C45 C46 1.421(13)
C45 H45A 0.9300
C46 H46A 0.9300
C47 C48 1.410(10)
C47 C52 1.418(10)
C47 P2 1.812(8)
C48 C49 1.374(11)
C48 H48A 0.9300
C49 C50 1.384(13)
C49 H49A 0.9300
C50 C51 1.343(13)
C50 H50A 0.9300
C51 C52 1.361(12)
C51 H51A 0.9300
C52 H52A 0.9300
F1 P3 1.559(7)
F2 P3 1.605(6)
F3 P3 1.581(6)
F4 P3 1.563(7)
F5 P3 1.559(7)
F6 P3 1.564(7)
N1 Ru1 2.078(6)
N2 Ru1 2.041(6)
N3 Ru1 2.148(6)
O1 H1B 0.8200
O1W Ru1 2.131(4)
P1 Ru1 2.401(3)
P2 Ru1 2.433(3)

loop_
_geom_hbond_atom_site_label_D
_geom_hbond_atom_site_label_H
_geom_hbond_atom_site_label_A
_geom_hbond_distance_DH
_geom_hbond_distance_HA
_geom_hbond_distance_DA
_geom_hbond_angle_DHA
O1 H1B O1W 0.82 1.61 2.429(7) 177.5

loop_
_platon_squeeze_void_nr
_platon_squeeze_void_average_x
_platon_squeeze_void_average_y
_platon_squeeze_void_average_z
_platon_squeeze_void_volume
_platon_squeeze_void_count_electrons
1 -0.005 0.000 -0.005 755.1 40.4
2 -0.001 0.500 0.915 755.2 38.7
